data_4320801
loop_
_publ_author_name
'Eric G. Tulsky'
'Jeffrey R. Long'

_publ_contact_author
;
       Jeffrey R. Long
       Department of Chemistry
       University of California, Berkeley
       United States of America
;
_publ_contact_author_email jlong@cchem.berkeley.edu
_publ_contact_author_fax '510 643-3832'
_publ_contact_author_phone '510 642-0860'
_publ_section_title
;
 Heterometal Substitution in the Dimensional Reduction of Cluster
 Frameworks: Synthesis of Soluble [Re6-nOsnSe8Cl6](4-n) (n = 1-3)
 Cluster-Containing Solids
;
_journal_name_full 'Inorganic Chemistry'
_journal_page_first 6990
_journal_page_last 7002
_journal_paper_doi 10.1021/ic010867d
_journal_volume 40
_journal_year 2001
_chemical_compound_source synthetic
_chemical_formula_sum 'C56 H128 Cl6 N3 O2 Os Re5 Se8'
_chemical_formula_weight 2841.19
_chemical_name_systematic
;
?
;
_space_group_IT_number 2
_symmetry_cell_setting triclinic
_symmetry_space_group_name_Hall '-P 1'
_symmetry_space_group_name_H-M 'P -1'
_atom_sites_solution_hydrogens geom
_atom_sites_solution_primary direct
_atom_sites_solution_secondary difmap
_audit_creation_method SHELXL
_cell_angle_alpha 85.7140(10)
_cell_angle_beta 76.9010(10)
_cell_angle_gamma 72.1220(10)
_cell_formula_units_Z 1
_cell_length_a 12.5328(4)
_cell_length_b 12.5489(5)
_cell_length_c 13.9561(5)
_cell_measurement_temperature 161(2)
_cell_volume 2034.54(13)
_computing_cell_refinement 'Bruker SAINT'
_computing_data_collection 'Bruker SMART'
_computing_data_reduction 'Bruker SAINT'
_computing_molecular_graphics 'Bruker SHELXTL'
_computing_publication_material 'Bruker SHELXTL'
_computing_structure_refinement 'SHELXL-93 (Sheldrick, 1993)'
_computing_structure_solution 'SHELXS-86 (Sheldrick, 1990)'
_diffrn_ambient_temperature 161(2)
_diffrn_radiation_monochromator graphite
_diffrn_radiation_source 'fine-focus sealed tube'
_diffrn_radiation_type MoK\a
_diffrn_radiation_wavelength 0.71073
_diffrn_reflns_av_R_equivalents 0.0319
_diffrn_reflns_av_sigmaI/netI 0.0949
_diffrn_reflns_limit_h_max 14
_diffrn_reflns_limit_h_min -14
_diffrn_reflns_limit_k_max 14
_diffrn_reflns_limit_k_min -12
_diffrn_reflns_limit_l_max 14
_diffrn_reflns_limit_l_min -16
_diffrn_reflns_number 9768
_diffrn_reflns_theta_max 26.13
_diffrn_reflns_theta_min 1.50
_exptl_absorpt_coefficient_mu 12.774
_exptl_absorpt_correction_type multi-scan
_exptl_absorpt_process_details 'Blessing, Acta Cryst. (1995) A51 33-38'
_exptl_crystal_colour red-orange
_exptl_crystal_density_diffrn 2.319
_exptl_crystal_description 'irregular rods'
_exptl_crystal_F_000 1326
_exptl_crystal_size_max 0.20
_exptl_crystal_size_mid 0.10
_exptl_crystal_size_min 0.09
_refine_diff_density_max 3.685
_refine_diff_density_min -2.654
_refine_diff_density_rms 0.317
_refine_ls_extinction_method none
_refine_ls_goodness_of_fit_all 0.854
_refine_ls_goodness_of_fit_obs 1.048
_refine_ls_matrix_type full
_refine_ls_number_parameters 333
_refine_ls_number_reflns 6827
_refine_ls_number_restraints 0
_refine_ls_restrained_S_all 0.854
_refine_ls_restrained_S_obs 1.048
_refine_ls_R_factor_all 0.0970
_refine_ls_R_factor_obs 0.0530
_refine_ls_shift/esd_max 0.246
_refine_ls_shift/esd_mean 0.008
_refine_ls_structure_factor_coef Fsqd
_refine_ls_weighting_details 'w=1/[\s^2^(Fo^2^)+(0.0694P)^2^+0.0000P] where P=(Fo^2^+2Fc^2^)/3'
_refine_ls_weighting_scheme calc
_refine_ls_wR_factor_all 0.1383
_refine_ls_wR_factor_obs 0.1240
_reflns_number_observed 3756
_reflns_number_total 6827
_reflns_observed_criterion >2sigma(I)
_cod_data_source_file ic010867d_5.cif
_cod_data_source_block compound5
_cod_depositor_comments
;
The following automatic conversions were performed:

'_exptl_absorpt_correction_type' value 'multiscan' changed to
'multi-scan' according to the built-in table from CIF Core dictionary
named 'cif_core.dic' version 2.4.1 from 2010-06-29.

Automatic conversion script
Id: cif_fix_values 1646 2011-03-28 12:23:43Z adriana 

The following automatic conversions were performed:

'_refine_ls_weighting_scheme' value 'calc
w=1/[\s^2^(Fo^2^)+(0.0694P)^2^+0.0000P] where P=(Fo^2^+2Fc^2^)/3' was
changed to 'calc'. New tag '_refine_ls_weighting_details' was
created. The value of the new tag was set to
'w=1/[\s^2^(Fo^2^)+(0.0694P)^2^+0.0000P] where P=(Fo^2^+2Fc^2^)/3'.

Automatic conversion script
Id: cif_fix_values 3143 2015-03-26 13:38:13Z robertas 
;
_cod_database_code 4320801

loop_
_symmetry_equiv_pos_as_xyz
'x, y, z'
'-x, -y, -z'

loop_
_atom_site_aniso_label
_atom_site_aniso_U_11
_atom_site_aniso_U_22
_atom_site_aniso_U_33
_atom_site_aniso_U_23
_atom_site_aniso_U_13
_atom_site_aniso_U_12
Re1 0.0273(4) 0.0316(4) 0.0215(4) 0.0044(3) 0.0007(3) -0.0180(3)
Re2 0.0298(4) 0.0305(4) 0.0220(4) -0.0021(3) -0.0016(3) -0.0168(3)
Re3 0.0261(4) 0.0270(4) 0.0226(4) 0.0011(3) 0.0002(3) -0.0159(3)
Os1 0.0273(4) 0.0316(4) 0.0215(4) 0.0044(3) 0.0007(3) -0.0180(3)
Os2 0.0298(4) 0.0305(4) 0.0220(4) -0.0021(3) -0.0016(3) -0.0168(3)
Os3 0.0261(4) 0.0270(4) 0.0226(4) 0.0011(3) 0.0002(3) -0.0159(3)
Se1 0.0260(8) 0.0309(9) 0.0290(9) 0.0027(7) -0.0027(7) -0.0169(7)
Se2 0.0324(9) 0.0262(9) 0.0462(11) 0.0022(8) -0.0066(8) -0.0180(7)
Se3 0.0327(9) 0.0403(10) 0.0231(9) 0.0067(7) -0.0028(7) -0.0154(8)
Se4 0.0312(9) 0.0405(10) 0.0248(9) -0.0074(7) 0.0019(7) -0.0113(8)
Cl1 0.039(2) 0.059(3) 0.044(3) 0.020(2) 0.003(2) -0.029(2)
Cl2 0.049(3) 0.051(3) 0.045(3) -0.020(2) -0.009(2) -0.020(2)
Cl3 0.034(2) 0.033(2) 0.054(3) 0.004(2) -0.006(2) -0.017(2)
N1 0.029(8) 0.041(9) 0.074(12) 0.006(8) 0.000(8) -0.029(7)
C1 0.043(11) 0.032(11) 0.104(18) -0.009(11) -0.008(11) -0.020(9)
C2 0.035(10) 0.039(12) 0.086(16) -0.014(11) -0.001(10) -0.010(9)
C3 0.056(13) 0.035(12) 0.104(19) 0.003(12) -0.027(13) -0.019(10)
C4 0.082(16) 0.040(12) 0.060(14) -0.003(10) -0.018(12) -0.016(11)
C5 0.040(11) 0.028(11) 0.105(18) 0.005(11) -0.012(11) -0.021(9)
C6 0.071(16) 0.079(18) 0.102(20) 0.030(15) -0.028(15) -0.040(14)
C9 0.044(11) 0.032(11) 0.091(17) 0.004(11) -0.008(11) -0.021(9)
C10 0.053(13) 0.066(16) 0.081(17) -0.013(13) 0.005(12) -0.038(12)
C11 0.096(17) 0.044(13) 0.059(14) -0.012(11) 0.017(13) -0.050(13)
C12 0.116(20) 0.090(19) 0.043(13) -0.010(13) 0.003(13) -0.068(17)
C13 0.036(10) 0.031(11) 0.117(19) 0.005(11) -0.005(11) -0.026(9)
C14 0.062(13) 0.031(11) 0.091(17) 0.015(11) -0.007(12) -0.031(10)
C15 0.025(10) 0.047(13) 0.110(19) 0.017(12) 0.009(11) -0.023(9)
C16 0.053(13) 0.047(14) 0.099(19) -0.009(13) 0.009(12) -0.024(11)

loop_
_atom_site_label
_atom_site_type_symbol
_atom_site_fract_x
_atom_site_fract_y
_atom_site_fract_z
_atom_site_U_iso_or_equiv
_atom_site_thermal_displace_type
_atom_site_occupancy
_atom_site_calc_flag
_atom_site_refinement_flags
_atom_site_disorder_group
Re1 Re 1.09474(5) -0.94137(5) 0.90274(4) 0.0259(2) Uani 0.83 d P .
Re2 Re 1.03541(5) -0.92890(5) 1.09533(4) 0.0262(2) Uani 0.83 d P .
Re3 Re 1.12298(5) -1.12471(5) 1.01013(4) 0.0244(2) Uani 0.83 d P .
Os1 Os 1.09474(5) -0.94137(5) 0.90274(4) 0.0259(2) Uani 0.17 d P .
Os2 Os 1.03541(5) -0.92890(5) 1.09533(4) 0.0262(2) Uani 0.17 d P .
Os3 Os 1.12298(5) -1.12471(5) 1.01013(4) 0.0244(2) Uani 0.17 d P .
Se1 Se 1.24278(13) -0.99678(14) 1.00765(12) 0.0274(4) Uani 1 d . .
Se2 Se 1.00536(14) -0.75607(14) 0.98938(13) 0.0332(4) Uani 1 d . .
Se3 Se 1.06118(14) -1.10761(15) 1.19395(12) 0.0319(4) Uani 1 d . .
Se4 Se 1.17511(14) -1.13217(15) 0.82566(12) 0.0329(4) Uani 1 d . .
Cl1 Cl 1.2177(4) -0.8642(4) 0.7754(3) 0.0467(12) Uani 1 d . .
Cl2 Cl 1.0829(4) -0.8356(4) 1.2187(3) 0.0464(12) Uani 1 d . .
Cl3 Cl 1.2833(3) -1.2877(3) 1.0266(3) 0.0394(10) Uani 1 d . .
N1 N 0.6633(12) -0.3433(12) 1.0032(12) 0.046(4) Uani 1 d . .
C1 C 0.6318(16) -0.2377(15) 1.0603(17) 0.058(6) Uani 1 d . .
H1A H 0.6878(16) -0.2464(15) 1.1004(17) 0.070 Uiso 1 calc R .
H1B H 0.6390(16) -0.1775(15) 1.0138(17) 0.070 Uiso 1 calc R .
C2 C 0.5159(15) -0.2019(16) 1.1253(16) 0.055(6) Uani 1 d . .
H2A H 0.5137(15) -0.2531(16) 1.1807(16) 0.066 Uiso 1 calc R .
H2B H 0.4603(15) -0.2077(16) 1.0891(16) 0.066 Uiso 1 calc R .
C3 C 0.4805(17) -0.0846(16) 1.1637(17) 0.062(6) Uani 1 d . .
H3A H 0.4701(17) -0.0326(16) 1.1091(17) 0.075 Uiso 1 calc R .
H3B H 0.5425(17) -0.0750(16) 1.1897(17) 0.075 Uiso 1 calc R .
C4 C 0.3716(18) -0.0539(16) 1.2430(15) 0.060(6) Uani 1 d . .
H4A H 0.3522(65) 0.0235(32) 1.2598(71) 0.091 Uiso 1 calc R .
H4B H 0.3835(40) -0.0997(78) 1.3002(37) 0.091 Uiso 1 calc R .
H4C H 0.3102(32) -0.0662(107) 1.2192(37) 0.091 Uiso 1 calc R .
C5 C 0.5852(16) -0.3307(15) 0.9299(17) 0.056(6) Uani 1 d . .
H5A H 0.6113(16) -0.3992(15) 0.8922(17) 0.067 Uiso 1 calc R .
H5B H 0.5083(16) -0.3247(15) 0.9675(17) 0.067 Uiso 1 calc R .
C6 C 0.5771(20) -0.2358(21) 0.8598(19) 0.080(8) Uani 1 d . .
C7 C 0.5062(39) -0.2530(43) 0.7941(36) 0.049(12) Uiso 0.50 d P .
C7A C 0.5391(49) -0.3015(53) 0.7414(48) 0.088(17) Uiso 0.50 d P .
C8 C 0.5017(31) -0.1673(32) 0.6963(28) 0.044(9) Uiso 0.50 d P .
C8A C 0.5063(61) -0.2317(66) 0.7537(58) 0.094(23) Uiso 0.50 d P .
C9 C 0.6519(16) -0.4409(15) 1.0719(16) 0.055(6) Uani 1 d . .
H9A H 0.5729(16) -0.4238(15) 1.1080(16) 0.066 Uiso 1 calc R .
H9B H 0.6679(16) -0.5065(15) 1.0322(16) 0.066 Uiso 1 calc R .
C10 C 0.7258(18) -0.4688(18) 1.1422(16) 0.065(6) Uani 1 d . .
H10A H 0.7237(18) -0.4009(18) 1.1726(16) 0.078 Uiso 1 calc R .
H10B H 0.8043(18) -0.5044(18) 1.1084(16) 0.078 Uiso 1 calc R .
C11 C 0.6846(20) -0.5518(17) 1.2255(15) 0.065(7) Uani 1 d . .
H11A H 0.6075(20) -0.5133(17) 1.2607(15) 0.078 Uiso 1 calc R .
H11B H 0.6804(20) -0.6159(17) 1.1933(15) 0.078 Uiso 1 calc R .
C12 C 0.7586(21) -0.5936(20) 1.2989(15) 0.077(8) Uani 1 d . .
H12A H 0.7200(61) -0.6305(115) 1.3520(58) 0.115 Uiso 1 calc R .
H12B H 0.7734(110) -0.5316(25) 1.3241(85) 0.115 Uiso 1 calc R .
H12C H 0.8299(58) -0.6455(100) 1.2677(32) 0.115 Uiso 1 calc R .
C13 C 0.7876(15) -0.3654(15) 0.9480(17) 0.060(6) Uani 1 d . .
H13A H 0.7961(15) -0.2968(15) 0.9148(17) 0.072 Uiso 1 calc R .
H13B H 0.8360(15) -0.3831(15) 0.9959(17) 0.072 Uiso 1 calc R .
C14 C 0.8325(17) -0.4596(16) 0.8720(17) 0.060(6) Uani 1 d . .
H14A H 0.7953(17) -0.4363(16) 0.8168(17) 0.072 Uiso 1 calc R .
H14B H 0.8127(17) -0.5254(16) 0.9014(17) 0.072 Uiso 1 calc R .
C15 C 0.9632(14) -0.4898(17) 0.8345(17) 0.063(6) Uani 1 d . .
H15A H 0.9833(14) -0.4225(17) 0.8104(17) 0.075 Uiso 1 calc R .
H15B H 1.0004(14) -0.5189(17) 0.8888(17) 0.075 Uiso 1 calc R .
C16 C 1.0062(17) -0.5729(17) 0.7557(17) 0.068(7) Uani 1 d . .
H16A H 1.0885(19) -0.5994(91) 0.7434(76) 0.102 Uiso 1 calc R .
H16B H 0.9826(106) -0.5392(37) 0.6969(34) 0.102 Uiso 1 calc R .
H16C H 0.9757(101) -0.6346(59) 0.7751(46) 0.102 Uiso 1 calc R .
O1 O 1.4390(25) -0.3388(25) 0.3688(22) 0.072(9) Uiso 0.50 d P .
C17 C 1.3515(33) -0.3877(32) 0.3788(28) 0.047(9) Uiso 0.50 d P .
C18 C 1.3115(53) -0.3845(53) 0.2802(47) 0.078(18) Uiso 0.50 d P .
C19 C 1.5069(42) -0.3439(42) 0.4474(37) 0.080(14) Uiso 0.50 d P .
C20 C 1.5908(38) -0.2882(37) 0.4187(32) 0.064(12) Uiso 0.50 d P .
C39 C 1.0976(67) -0.0161(65) 0.4945(56) 0.111(21) Uiso 0.50 d P .
C38 C 1.2874(80) -0.0356(74) 0.5414(59) 0.121(27) Uiso 0.50 d P .
C37 C 1.2830(90) -0.0896(81) 0.5653(69) 0.143(35) Uiso 0.50 d P .
C36 C 1.0623(54) -0.1489(55) 0.4933(47) 0.111(20) Uiso 0.50 d P .
C35 C 1.2014(59) -0.0462(59) 0.5628(50) 0.097(19) Uiso 0.50 d P .
C34 C 1.2878(69) -0.3716(69) 0.3222(60) 0.120(29) Uiso 0.50 d P .
C33 C 0.9963(85) -0.0232(75) 0.4544(59) 0.154(31) Uiso 0.50 d P .
C32 C 1.1308(73) -0.1242(75) 0.5679(65) 0.161(31) Uiso 0.50 d P .
C31 C 1.1788(91) -0.0639(90) 0.4972(84) 0.071(27) Uiso 0.25 d P .
C40 C 1.3818(73) -0.0086(72) 0.5255(60) 0.058(22) Uiso 0.25 d P .
C42 C 1.1686(137) -0.0994(140) 0.4221(125) 0.148(56) Uiso 0.25 d P .
C41 C 1.1362(138) 0.0766(152) 0.4563(122) 0.145(56) Uiso 0.25 d P .
C43 C 1.1807(61) -0.2270(63) 0.4292(54) 0.045(19) Uiso 0.25 d P .
C54 C 1.2600(95) 0.3440(90) 0.5214(82) 0.501(64) Uiso 1 d . .
C53 C 1.1511(44) 0.3471(42) 0.4430(36) 0.195(19) Uiso 1 d . .
C52 C 1.1336(176) 0.1367(198) 0.5244(153) 0.804(149) Uiso 1 d . .
C51 C 1.0585(60) 0.2762(66) 0.4915(50) 0.283(31) Uiso 1 d . .

loop_
_atom_type_symbol
_atom_type_description
_atom_type_scat_dispersion_real
_atom_type_scat_dispersion_imag
_atom_type_scat_source
C C 0.0033 0.0016 'International Tables Vol C Tables 4.2.6.8 and 6.1.1.4'
H H 0.0000 0.0000 'International Tables Vol C Tables 4.2.6.8 and 6.1.1.4'
N N 0.0061 0.0033 'International Tables Vol C Tables 4.2.6.8 and 6.1.1.4'
Cl Cl 0.1484 0.1585 'International Tables Vol C Tables 4.2.6.8 and 6.1.1.4'
Se Se -0.0929 2.2259 'International Tables Vol C Tables 4.2.6.8 and 6.1.1.4'
Re Re -1.0185 7.2310 'International Tables Vol C Tables 4.2.6.8 and 6.1.1.4'
Os Os -1.2165 7.6030 'International Tables Vol C Tables 4.2.6.8 and 6.1.1.4'
O O 0.0106 0.0060 'International Tables Vol C Tables 4.2.6.8 and 6.1.1.4'

loop_
_geom_angle_atom_site_label_1
_geom_angle_atom_site_label_2
_geom_angle_atom_site_label_3
_geom_angle
_geom_angle_site_symmetry_1
_geom_angle_site_symmetry_3
_geom_angle_publ_flag
Cl1 Re1 Se4 92.15(13) . . ?
Cl1 Re1 Se2 91.92(13) . . ?
Se4 Re1 Se2 175.93(6) . . ?
Cl1 Re1 Se3 91.59(12) . 2_737 ?
Se4 Re1 Se3 90.01(6) . 2_737 ?
Se2 Re1 Se3 89.92(6) . 2_737 ?
Cl1 Re1 Se1 92.18(12) . . ?
Se4 Re1 Se1 89.50(6) . . ?
Se2 Re1 Se1 90.30(6) . . ?
Se3 Re1 Se1 176.21(6) 2_737 . ?
Cl1 Re1 Os3 134.77(12) . 2_737 ?
Se4 Re1 Os3 118.28(5) . 2_737 ?
Se2 Re1 Os3 58.43(4) . 2_737 ?
Se3 Re1 Os3 58.44(4) 2_737 2_737 ?
Se1 Re1 Os3 118.68(5) . 2_737 ?
Cl1 Re1 Re3 134.77(12) . 2_737 ?
Se4 Re1 Re3 118.28(5) . 2_737 ?
Se2 Re1 Re3 58.43(4) . 2_737 ?
Se3 Re1 Re3 58.44(4) 2_737 2_737 ?
Se1 Re1 Re3 118.68(5) . 2_737 ?
Os3 Re1 Re3 0.00(3) 2_737 2_737 ?
Cl1 Re1 Os2 135.05(12) . . ?
Se4 Re1 Os2 118.22(5) . . ?
Se2 Re1 Os2 58.43(5) . . ?
Se3 Re1 Os2 118.61(5) 2_737 . ?
Se1 Re1 Os2 58.52(4) . . ?
Os3 Re1 Os2 60.18(2) 2_737 . ?
Re3 Re1 Os2 60.18(2) 2_737 . ?
Cl1 Re1 Re2 135.05(12) . . ?
Se4 Re1 Re2 118.22(5) . . ?
Se2 Re1 Re2 58.43(5) . . ?
Se3 Re1 Re2 118.61(5) 2_737 . ?
Se1 Re1 Re2 58.52(4) . . ?
Os3 Re1 Re2 60.18(2) 2_737 . ?
Re3 Re1 Re2 60.18(2) 2_737 . ?
Os2 Re1 Re2 0.00(3) . . ?
Cl1 Re1 Os3 135.40(12) . . ?
Se4 Re1 Os3 58.43(5) . . ?
Se2 Re1 Os3 118.20(5) . . ?
Se3 Re1 Os3 118.46(5) 2_737 . ?
Se1 Re1 Os3 58.25(4) . . ?
Os3 Re1 Os3 89.83(3) 2_737 . ?
Re3 Re1 Os3 89.83(3) 2_737 . ?
Os2 Re1 Os3 59.80(2) . . ?
Re2 Re1 Os3 59.80(2) . . ?
Cl1 Re1 Re3 135.40(12) . . ?
Se4 Re1 Re3 58.43(5) . . ?
Se2 Re1 Re3 118.20(5) . . ?
Se3 Re1 Re3 118.46(5) 2_737 . ?
Se1 Re1 Re3 58.25(4) . . ?
Os3 Re1 Re3 89.83(3) 2_737 . ?
Re3 Re1 Re3 89.83(3) 2_737 . ?
Os2 Re1 Re3 59.80(2) . . ?
Re2 Re1 Re3 59.80(2) . . ?
Os3 Re1 Re3 0.00(3) . . ?
Cl1 Re1 Os2 134.93(12) . 2_737 ?
Se4 Re1 Os2 58.52(4) . 2_737 ?
Se2 Re1 Os2 118.20(5) . 2_737 ?
Se3 Re1 Os2 58.41(4) 2_737 2_737 ?
Se1 Re1 Os2 118.30(5) . 2_737 ?
Os3 Re1 Os2 59.78(2) 2_737 2_737 ?
Re3 Re1 Os2 59.78(2) 2_737 2_737 ?
Os2 Re1 Os2 90.01(2) . 2_737 ?
Re2 Re1 Os2 90.01(2) . 2_737 ?
Os3 Re1 Os2 60.06(2) . 2_737 ?
Re3 Re1 Os2 60.06(2) . 2_737 ?
Cl2 Re2 Se2 91.58(13) . . ?
Cl2 Re2 Se3 92.00(13) . . ?
Se2 Re2 Se3 176.40(6) . . ?
Cl2 Re2 Se4 92.53(11) . 2_737 ?
Se2 Re2 Se4 89.42(6) . 2_737 ?
Se3 Re2 Se4 90.08(6) . 2_737 ?
Cl2 Re2 Se1 91.37(11) . . ?
Se2 Re2 Se1 90.53(6) . . ?
Se3 Re2 Se1 89.72(6) . . ?
Se4 Re2 Se1 176.10(6) 2_737 . ?
Cl2 Re2 Os3 134.87(12) . . ?
Se2 Re2 Os3 118.72(5) . . ?
Se3 Re2 Os3 58.57(4) . . ?
Se4 Re2 Os3 118.36(5) 2_737 . ?
Se1 Re2 Os3 58.41(4) . . ?
Cl2 Re2 Re3 134.87(12) . . ?
Se2 Re2 Re3 118.72(5) . . ?
Se3 Re2 Re3 58.57(4) . . ?
Se4 Re2 Re3 118.36(5) 2_737 . ?
Se1 Re2 Re3 58.41(4) . . ?
Os3 Re2 Re3 0.00(3) . . ?
Cl2 Re2 Os1 134.45(12) . . ?
Se2 Re2 Os1 58.63(4) . . ?
Se3 Re2 Os1 118.67(5) . . ?
Se4 Re2 Os1 118.18(5) 2_737 . ?
Se1 Re2 Os1 58.69(4) . . ?
Os3 Re2 Os1 60.11(2) . . ?
Re3 Re2 Os1 60.11(2) . . ?
Cl2 Re2 Re1 134.45(12) . . ?
Se2 Re2 Re1 58.63(4) . . ?
Se3 Re2 Re1 118.67(5) . . ?
Se4 Re2 Re1 118.18(5) 2_737 . ?
Se1 Re2 Re1 58.69(4) . . ?
Os3 Re2 Re1 60.11(2) . . ?
Re3 Re2 Re1 60.11(2) . . ?
Os1 Re2 Re1 0.00(3) . . ?
Cl2 Re2 Os3 135.31(12) . 2_737 ?
Se2 Re2 Os3 58.38(4) . 2_737 ?
Se3 Re2 Os3 118.48(5) . 2_737 ?
Se4 Re2 Os3 58.34(4) 2_737 2_737 ?
Se1 Re2 Os3 118.51(5) . 2_737 ?
Os3 Re2 Os3 89.82(3) . 2_737 ?
Re3 Re2 Os3 89.82(3) . 2_737 ?
Os1 Re2 Os3 59.84(2) . 2_737 ?
Re1 Re2 Os3 59.84(2) . 2_737 ?
Cl2 Re2 Re3 135.31(12) . 2_737 ?
Se2 Re2 Re3 58.38(4) . 2_737 ?
Se3 Re2 Re3 118.48(5) . 2_737 ?
Se4 Re2 Re3 58.34(4) 2_737 2_737 ?
Se1 Re2 Re3 118.51(5) . 2_737 ?
Os3 Re2 Re3 89.82(3) . 2_737 ?
Re3 Re2 Re3 89.82(3) . 2_737 ?
Os1 Re2 Re3 59.84(2) . 2_737 ?
Re1 Re2 Re3 59.84(2) . 2_737 ?
Os3 Re2 Re3 0.00(3) 2_737 2_737 ?
Cl2 Re2 Re1 135.56(12) . 2_737 ?
Se2 Re2 Re1 118.25(5) . 2_737 ?
Se3 Re2 Re1 58.61(4) . 2_737 ?
Se4 Re2 Re1 58.43(4) 2_737 2_737 ?
Se1 Re2 Re1 118.35(5) . 2_737 ?
Os3 Re2 Re1 59.94(2) . 2_737 ?
Re3 Re2 Re1 59.94(2) . 2_737 ?
Os1 Re2 Re1 89.99(2) . 2_737 ?
Re1 Re2 Re1 89.99(2) . 2_737 ?
Os3 Re2 Re1 59.88(2) 2_737 2_737 ?
Re3 Re2 Re1 59.88(2) 2_737 2_737 ?
Cl3 Re3 Se1 91.25(10) . . ?
Cl3 Re3 Se2 91.79(10) . 2_737 ?
Se1 Re3 Se2 176.95(7) . 2_737 ?
Cl3 Re3 Se4 92.84(11) . . ?
Se1 Re3 Se4 89.92(6) . . ?
Se2 Re3 Se4 89.59(6) 2_737 . ?
Cl3 Re3 Se3 90.45(11) . . ?
Se1 Re3 Se3 90.04(6) . . ?
Se2 Re3 Se3 90.28(6) 2_737 . ?
Se4 Re3 Se3 176.71(7) . . ?
Cl3 Re3 Os2 133.97(10) . . ?
Se1 Re3 Os2 58.80(4) . . ?
Se2 Re3 Os2 118.96(5) 2_737 . ?
Se4 Re3 Os2 118.65(5) . . ?
Se3 Re3 Os2 58.69(5) . . ?
Cl3 Re3 Re2 133.97(10) . . ?
Se1 Re3 Re2 58.80(4) . . ?
Se2 Re3 Re2 118.96(5) 2_737 . ?
Se4 Re3 Re2 118.65(5) . . ?
Se3 Re3 Re2 58.69(5) . . ?
Os2 Re3 Re2 0.00(3) . . ?
Cl3 Re3 Os1 134.20(10) . 2_737 ?
Se1 Re3 Os1 119.07(5) . 2_737 ?
Se2 Re3 Os1 58.69(4) 2_737 2_737 ?
Se4 Re3 Os1 118.53(5) . 2_737 ?
Se3 Re3 Os1 58.77(4) . 2_737 ?
Os2 Re3 Os1 60.28(2) . 2_737 ?
Re2 Re3 Os1 60.28(2) . 2_737 ?
Cl3 Re3 Re1 134.20(10) . 2_737 ?
Se1 Re3 Re1 119.07(5) . 2_737 ?
Se2 Re3 Re1 58.69(4) 2_737 2_737 ?
Se4 Re3 Re1 118.53(5) . 2_737 ?
Se3 Re3 Re1 58.77(4) . 2_737 ?
Os2 Re3 Re1 60.28(2) . 2_737 ?
Re2 Re3 Re1 60.28(2) . 2_737 ?
Os1 Re3 Re1 0.00(4) 2_737 2_737 ?
Cl3 Re3 Os1 135.62(10) . . ?
Se1 Re3 Os1 58.80(4) . . ?
Se2 Re3 Os1 118.49(5) 2_737 . ?
Se4 Re3 Os1 58.57(5) . . ?
Se3 Re3 Os1 118.77(5) . . ?
Os2 Re3 Os1 60.09(2) . . ?
Re2 Re3 Os1 60.09(2) . . ?
Os1 Re3 Os1 90.17(3) 2_737 . ?
Re1 Re3 Os1 90.17(3) 2_737 . ?
Cl3 Re3 Re1 135.62(10) . . ?
Se1 Re3 Re1 58.80(4) . . ?
Se2 Re3 Re1 118.49(5) 2_737 . ?
Se4 Re3 Re1 58.57(5) . . ?
Se3 Re3 Re1 118.77(5) . . ?
Os2 Re3 Re1 60.09(2) . . ?
Re2 Re3 Re1 60.09(2) . . ?
Os1 Re3 Re1 90.17(3) 2_737 . ?
Re1 Re3 Re1 90.17(3) 2_737 . ?
Os1 Re3 Re1 0.00(3) . . ?
Cl3 Re3 Re2 135.84(10) . 2_737 ?
Se1 Re3 Re2 118.86(5) . 2_737 ?
Se2 Re3 Re2 58.44(5) 2_737 2_737 ?
Se4 Re3 Re2 58.56(4) . 2_737 ?
Se3 Re3 Re2 118.74(5) . 2_737 ?
Os2 Re3 Re2 90.18(3) . 2_737 ?
Re2 Re3 Re2 90.18(3) . 2_737 ?
Os1 Re3 Re2 59.97(2) 2_737 2_737 ?
Re1 Re3 Re2 59.97(2) 2_737 2_737 ?
Os1 Re3 Re2 60.06(2) . 2_737 ?
Re1 Re3 Re2 60.06(2) . 2_737 ?
Cl1 Os1 Se4 92.15(13) . . ?
Cl1 Os1 Se2 91.92(13) . . ?
Se4 Os1 Se2 175.93(6) . . ?
Cl1 Os1 Se3 91.59(12) . 2_737 ?
Se4 Os1 Se3 90.01(6) . 2_737 ?
Se2 Os1 Se3 89.92(6) . 2_737 ?
Cl1 Os1 Se1 92.18(12) . . ?
Se4 Os1 Se1 89.50(6) . . ?
Se2 Os1 Se1 90.30(6) . . ?
Se3 Os1 Se1 176.21(6) 2_737 . ?
Cl1 Os1 Os3 134.77(12) . 2_737 ?
Se4 Os1 Os3 118.28(5) . 2_737 ?
Se2 Os1 Os3 58.43(4) . 2_737 ?
Se3 Os1 Os3 58.44(4) 2_737 2_737 ?
Se1 Os1 Os3 118.68(5) . 2_737 ?
Cl1 Os1 Re3 134.77(12) . 2_737 ?
Se4 Os1 Re3 118.28(5) . 2_737 ?
Se2 Os1 Re3 58.43(4) . 2_737 ?
Se3 Os1 Re3 58.44(4) 2_737 2_737 ?
Se1 Os1 Re3 118.68(5) . 2_737 ?
Os3 Os1 Re3 0.00(3) 2_737 2_737 ?
Cl1 Os1 Os2 135.05(12) . . ?
Se4 Os1 Os2 118.22(5) . . ?
Se2 Os1 Os2 58.43(5) . . ?
Se3 Os1 Os2 118.61(5) 2_737 . ?
Se1 Os1 Os2 58.52(4) . . ?
Os3 Os1 Os2 60.18(2) 2_737 . ?
Re3 Os1 Os2 60.18(2) 2_737 . ?
Cl1 Os1 Re2 135.05(12) . . ?
Se4 Os1 Re2 118.22(5) . . ?
Se2 Os1 Re2 58.43(5) . . ?
Se3 Os1 Re2 118.61(5) 2_737 . ?
Se1 Os1 Re2 58.52(4) . . ?
Os3 Os1 Re2 60.18(2) 2_737 . ?
Re3 Os1 Re2 60.18(2) 2_737 . ?
Os2 Os1 Re2 0.00(3) . . ?
Cl1 Os1 Os3 135.40(12) . . ?
Se4 Os1 Os3 58.43(5) . . ?
Se2 Os1 Os3 118.20(5) . . ?
Se3 Os1 Os3 118.46(5) 2_737 . ?
Se1 Os1 Os3 58.25(4) . . ?
Os3 Os1 Os3 89.83(3) 2_737 . ?
Re3 Os1 Os3 89.83(3) 2_737 . ?
Os2 Os1 Os3 59.80(2) . . ?
Re2 Os1 Os3 59.80(2) . . ?
Cl1 Os1 Re3 135.40(12) . . ?
Se4 Os1 Re3 58.43(5) . . ?
Se2 Os1 Re3 118.20(5) . . ?
Se3 Os1 Re3 118.46(5) 2_737 . ?
Se1 Os1 Re3 58.25(4) . . ?
Os3 Os1 Re3 89.83(3) 2_737 . ?
Re3 Os1 Re3 89.83(3) 2_737 . ?
Os2 Os1 Re3 59.80(2) . . ?
Re2 Os1 Re3 59.80(2) . . ?
Os3 Os1 Re3 0.00(3) . . ?
Cl1 Os1 Os2 134.93(12) . 2_737 ?
Se4 Os1 Os2 58.52(4) . 2_737 ?
Se2 Os1 Os2 118.20(5) . 2_737 ?
Se3 Os1 Os2 58.41(4) 2_737 2_737 ?
Se1 Os1 Os2 118.30(5) . 2_737 ?
Os3 Os1 Os2 59.78(2) 2_737 2_737 ?
Re3 Os1 Os2 59.78(2) 2_737 2_737 ?
Os2 Os1 Os2 90.01(2) . 2_737 ?
Re2 Os1 Os2 90.01(2) . 2_737 ?
Os3 Os1 Os2 60.06(2) . 2_737 ?
Re3 Os1 Os2 60.06(2) . 2_737 ?
Cl2 Os2 Se2 91.58(13) . . ?
Cl2 Os2 Se3 92.00(13) . . ?
Se2 Os2 Se3 176.40(6) . . ?
Cl2 Os2 Se4 92.53(11) . 2_737 ?
Se2 Os2 Se4 89.42(6) . 2_737 ?
Se3 Os2 Se4 90.08(6) . 2_737 ?
Cl2 Os2 Se1 91.37(11) . . ?
Se2 Os2 Se1 90.53(6) . . ?
Se3 Os2 Se1 89.72(6) . . ?
Se4 Os2 Se1 176.10(6) 2_737 . ?
Cl2 Os2 Os3 134.87(12) . . ?
Se2 Os2 Os3 118.72(5) . . ?
Se3 Os2 Os3 58.57(4) . . ?
Se4 Os2 Os3 118.36(5) 2_737 . ?
Se1 Os2 Os3 58.41(4) . . ?
Cl2 Os2 Re3 134.87(12) . . ?
Se2 Os2 Re3 118.72(5) . . ?
Se3 Os2 Re3 58.57(4) . . ?
Se4 Os2 Re3 118.36(5) 2_737 . ?
Se1 Os2 Re3 58.41(4) . . ?
Os3 Os2 Re3 0.00(3) . . ?
Cl2 Os2 Os1 134.45(12) . . ?
Se2 Os2 Os1 58.63(4) . . ?
Se3 Os2 Os1 118.67(5) . . ?
Se4 Os2 Os1 118.18(5) 2_737 . ?
Se1 Os2 Os1 58.69(4) . . ?
Os3 Os2 Os1 60.11(2) . . ?
Re3 Os2 Os1 60.11(2) . . ?
Cl2 Os2 Re1 134.45(12) . . ?
Se2 Os2 Re1 58.63(4) . . ?
Se3 Os2 Re1 118.67(5) . . ?
Se4 Os2 Re1 118.18(5) 2_737 . ?
Se1 Os2 Re1 58.69(4) . . ?
Os3 Os2 Re1 60.11(2) . . ?
Re3 Os2 Re1 60.11(2) . . ?
Os1 Os2 Re1 0.00(3) . . ?
Cl2 Os2 Os3 135.31(12) . 2_737 ?
Se2 Os2 Os3 58.38(4) . 2_737 ?
Se3 Os2 Os3 118.48(5) . 2_737 ?
Se4 Os2 Os3 58.34(4) 2_737 2_737 ?
Se1 Os2 Os3 118.51(5) . 2_737 ?
Os3 Os2 Os3 89.82(3) . 2_737 ?
Re3 Os2 Os3 89.82(3) . 2_737 ?
Os1 Os2 Os3 59.84(2) . 2_737 ?
Re1 Os2 Os3 59.84(2) . 2_737 ?
Cl2 Os2 Re3 135.31(12) . 2_737 ?
Se2 Os2 Re3 58.38(4) . 2_737 ?
Se3 Os2 Re3 118.48(5) . 2_737 ?
Se4 Os2 Re3 58.34(4) 2_737 2_737 ?
Se1 Os2 Re3 118.51(5) . 2_737 ?
Os3 Os2 Re3 89.82(3) . 2_737 ?
Re3 Os2 Re3 89.82(3) . 2_737 ?
Os1 Os2 Re3 59.84(2) . 2_737 ?
Re1 Os2 Re3 59.84(2) . 2_737 ?
Os3 Os2 Re3 0.00(3) 2_737 2_737 ?
Cl2 Os2 Re1 135.56(12) . 2_737 ?
Se2 Os2 Re1 118.25(5) . 2_737 ?
Se3 Os2 Re1 58.61(4) . 2_737 ?
Se4 Os2 Re1 58.43(4) 2_737 2_737 ?
Se1 Os2 Re1 118.35(5) . 2_737 ?
Os3 Os2 Re1 59.94(2) . 2_737 ?
Re3 Os2 Re1 59.94(2) . 2_737 ?
Os1 Os2 Re1 89.99(2) . 2_737 ?
Re1 Os2 Re1 89.99(2) . 2_737 ?
Os3 Os2 Re1 59.88(2) 2_737 2_737 ?
Re3 Os2 Re1 59.88(2) 2_737 2_737 ?
Cl3 Os3 Se1 91.25(10) . . ?
Cl3 Os3 Se2 91.79(10) . 2_737 ?
Se1 Os3 Se2 176.95(7) . 2_737 ?
Cl3 Os3 Se4 92.84(11) . . ?
Se1 Os3 Se4 89.92(6) . . ?
Se2 Os3 Se4 89.59(6) 2_737 . ?
Cl3 Os3 Se3 90.45(11) . . ?
Se1 Os3 Se3 90.04(6) . . ?
Se2 Os3 Se3 90.28(6) 2_737 . ?
Se4 Os3 Se3 176.71(7) . . ?
Cl3 Os3 Os2 133.97(10) . . ?
Se1 Os3 Os2 58.80(4) . . ?
Se2 Os3 Os2 118.96(5) 2_737 . ?
Se4 Os3 Os2 118.65(5) . . ?
Se3 Os3 Os2 58.69(5) . . ?
Cl3 Os3 Re2 133.97(10) . . ?
Se1 Os3 Re2 58.80(4) . . ?
Se2 Os3 Re2 118.96(5) 2_737 . ?
Se4 Os3 Re2 118.65(5) . . ?
Se3 Os3 Re2 58.69(5) . . ?
Os2 Os3 Re2 0.00(3) . . ?
Cl3 Os3 Os1 134.20(10) . 2_737 ?
Se1 Os3 Os1 119.07(5) . 2_737 ?
Se2 Os3 Os1 58.69(4) 2_737 2_737 ?
Se4 Os3 Os1 118.53(5) . 2_737 ?
Se3 Os3 Os1 58.77(4) . 2_737 ?
Os2 Os3 Os1 60.28(2) . 2_737 ?
Re2 Os3 Os1 60.28(2) . 2_737 ?
Cl3 Os3 Re1 134.20(10) . 2_737 ?
Se1 Os3 Re1 119.07(5) . 2_737 ?
Se2 Os3 Re1 58.69(4) 2_737 2_737 ?
Se4 Os3 Re1 118.53(5) . 2_737 ?
Se3 Os3 Re1 58.77(4) . 2_737 ?
Os2 Os3 Re1 60.28(2) . 2_737 ?
Re2 Os3 Re1 60.28(2) . 2_737 ?
Os1 Os3 Re1 0.00(4) 2_737 2_737 ?
Cl3 Os3 Os1 135.62(10) . . ?
Se1 Os3 Os1 58.80(4) . . ?
Se2 Os3 Os1 118.49(5) 2_737 . ?
Se4 Os3 Os1 58.57(5) . . ?
Se3 Os3 Os1 118.77(5) . . ?
Os2 Os3 Os1 60.09(2) . . ?
Re2 Os3 Os1 60.09(2) . . ?
Os1 Os3 Os1 90.17(3) 2_737 . ?
Re1 Os3 Os1 90.17(3) 2_737 . ?
Cl3 Os3 Re1 135.62(10) . . ?
Se1 Os3 Re1 58.80(4) . . ?
Se2 Os3 Re1 118.49(5) 2_737 . ?
Se4 Os3 Re1 58.57(5) . . ?
Se3 Os3 Re1 118.77(5) . . ?
Os2 Os3 Re1 60.09(2) . . ?
Re2 Os3 Re1 60.09(2) . . ?
Os1 Os3 Re1 90.17(3) 2_737 . ?
Re1 Os3 Re1 90.17(3) 2_737 . ?
Os1 Os3 Re1 0.00(3) . . ?
Cl3 Os3 Re2 135.84(10) . 2_737 ?
Se1 Os3 Re2 118.86(5) . 2_737 ?
Se2 Os3 Re2 58.44(5) 2_737 2_737 ?
Se4 Os3 Re2 58.56(4) . 2_737 ?
Se3 Os3 Re2 118.74(5) . 2_737 ?
Os2 Os3 Re2 90.18(3) . 2_737 ?
Re2 Os3 Re2 90.18(3) . 2_737 ?
Os1 Os3 Re2 59.97(2) 2_737 2_737 ?
Re1 Os3 Re2 59.97(2) 2_737 2_737 ?
Os1 Os3 Re2 60.06(2) . 2_737 ?
Re1 Os3 Re2 60.06(2) . 2_737 ?
Os3 Se1 Re3 0.00(3) . . ?
Os3 Se1 Os2 62.79(4) . . ?
Re3 Se1 Os2 62.79(4) . . ?
Os3 Se1 Re2 62.79(4) . . ?
Re3 Se1 Re2 62.79(4) . . ?
Os2 Se1 Re2 0.00(3) . . ?
Os3 Se1 Re1 62.95(4) . . ?
Re3 Se1 Re1 62.95(4) . . ?
Os2 Se1 Re1 62.79(4) . . ?
Re2 Se1 Re1 62.79(4) . . ?
Os3 Se1 Os1 62.95(4) . . ?
Re3 Se1 Os1 62.95(4) . . ?
Os2 Se1 Os1 62.79(4) . . ?
Re2 Se1 Os1 62.79(4) . . ?
Re1 Se1 Os1 0.00(3) . . ?
Os3 Se2 Re3 0.00(3) 2_737 2_737 ?
Os3 Se2 Re2 63.19(4) 2_737 . ?
Re3 Se2 Re2 63.19(4) 2_737 . ?
Os3 Se2 Os2 63.19(4) 2_737 . ?
Re3 Se2 Os2 63.19(4) 2_737 . ?
Re2 Se2 Os2 0.00(3) . . ?
Os3 Se2 Re1 62.87(4) 2_737 . ?
Re3 Se2 Re1 62.87(4) 2_737 . ?
Re2 Se2 Re1 62.94(5) . . ?
Os2 Se2 Re1 62.94(5) . . ?
Os3 Se2 Os1 62.87(4) 2_737 . ?
Re3 Se2 Os1 62.87(4) 2_737 . ?
Re2 Se2 Os1 62.94(5) . . ?
Os2 Se2 Os1 62.94(5) . . ?
Re1 Se2 Os1 0.00(3) . . ?
Os3 Se3 Re3 0.00(3) . . ?
Os3 Se3 Re2 62.74(4) . . ?
Re3 Se3 Re2 62.74(4) . . ?
Os3 Se3 Os2 62.74(4) . . ?
Re3 Se3 Os2 62.74(4) . . ?
Re2 Se3 Os2 0.00(3) . . ?
Os3 Se3 Os1 62.78(4) . 2_737 ?
Re3 Se3 Os1 62.78(4) . 2_737 ?
Re2 Se3 Os1 62.98(4) . 2_737 ?
Os2 Se3 Os1 62.98(4) . 2_737 ?
Os3 Se3 Re1 62.78(4) . 2_737 ?
Re3 Se3 Re1 62.78(4) . 2_737 ?
Re2 Se3 Re1 62.98(4) . 2_737 ?
Os2 Se3 Re1 62.98(4) . 2_737 ?
Os1 Se3 Re1 0.00(3) 2_737 2_737 ?
Os3 Se4 Re3 0.00(3) . . ?
Os3 Se4 Re1 63.00(4) . . ?
Re3 Se4 Re1 63.00(4) . . ?
Os3 Se4 Os1 63.00(4) . . ?
Re3 Se4 Os1 63.00(4) . . ?
Re1 Se4 Os1 0.00(3) . . ?
Os3 Se4 Os2 63.10(4) . 2_737 ?
Re3 Se4 Os2 63.10(4) . 2_737 ?
Re1 Se4 Os2 63.05(4) . 2_737 ?
Os1 Se4 Os2 63.05(4) . 2_737 ?
Os3 Se4 Re2 63.10(4) . 2_737 ?
Re3 Se4 Re2 63.10(4) . 2_737 ?
Re1 Se4 Re2 63.05(4) . 2_737 ?
Os1 Se4 Re2 63.05(4) . 2_737 ?
Os2 Se4 Re2 0.00(4) 2_737 2_737 ?
Os1 Cl1 Re1 0.00(3) . . ?
Os2 Cl2 Re2 0.00(3) . . ?
Os3 Cl3 Re3 0.00(4) . . ?
C1 N1 C9 110.7(15) . . ?
C1 N1 C5 110.7(15) . . ?
C9 N1 C5 108.7(13) . . ?
C1 N1 C13 107.1(13) . . ?
C9 N1 C13 109.7(15) . . ?
C5 N1 C13 110.0(15) . . ?
C2 C1 N1 117.3(14) . . ?
C1 C2 C3 114.5(16) . . ?
C2 C3 C4 114.8(17) . . ?
C6 C5 N1 117.9(15) . . ?
C5 C6 C7 105.0(26) . . ?
C5 C6 C8A 119.6(29) . . ?
C7 C6 C8A 15.7(31) . . ?
C8A C7 C7A 64.2(91) . . ?
C8A C7 C6 123.0(100) . . ?
C7A C7 C6 120.4(58) . . ?
C8A C7 C8 13.1(96) . . ?
C7A C7 C8 76.6(56) . . ?
C6 C7 C8 114.1(32) . . ?
C8A C7A C7 39.5(63) . . ?
C8A C7A C8 32.4(70) . . ?
C7 C7A C8 71.7(55) . . ?
C8A C8 C7 7.2(53) . . ?
C8A C8 C7A 24.9(52) . . ?
C7 C8 C7A 31.7(24) . . ?
C7 C8A C7A 76.3(100) . . ?
C7 C8A C8 159.6(100) . . ?
C7A C8A C8 122.8(100) . . ?
C7 C8A C6 41.3(84) . . ?
C7A C8A C6 92.9(80) . . ?
C8 C8A C6 123.9(62) . . ?
C10 C9 N1 115.8(15) . . ?
C9 C10 C11 110.3(17) . . ?
C12 C11 C10 115.7(18) . . ?
C14 C13 N1 116.0(14) . . ?
C13 C14 C15 111.9(16) . . ?
C16 C15 C14 112.7(17) . . ?
C17 O1 C19 123.9(33) . . ?
C34 C17 O1 123.8(54) . . ?
C34 C17 C18 20.5(47) . . ?
O1 C17 C18 111.8(35) . . ?
C34 C18 C17 44.7(100) . . ?
C20 C19 O1 112.4(40) . . ?
C31 C39 C33 142.4(100) . 2_756 ?
C31 C39 C42 56.0(89) . . ?
C33 C39 C42 146.4(100) 2_756 . ?
C31 C39 C41 91.7(100) . . ?
C33 C39 C41 105.7(98) 2_756 . ?
C42 C39 C41 99.9(100) . . ?
C31 C39 C33 138.7(100) . . ?
C33 C39 C33 63.9(75) 2_756 . ?
C42 C39 C33 86.3(85) . . ?
C41 C39 C33 112.8(96) . . ?
C31 C39 C32 54.8(73) . . ?
C33 C39 C32 93.3(71) 2_756 . ?
C42 C39 C32 80.7(82) . . ?
C41 C39 C32 139.5(96) . . ?
C33 C39 C32 107.6(64) . . ?
C31 C39 C35 35.9(73) . . ?
C33 C39 C35 110.7(73) 2_756 . ?
C42 C39 C35 91.9(85) . . ?
C41 C39 C35 86.8(82) . . ?
C33 C39 C35 160.3(67) . . ?
C32 C39 C35 52.8(41) . . ?
C31 C39 C36 87.0(84) . . ?
C33 C39 C36 88.3(68) 2_756 . ?
C42 C39 C36 61.4(72) . . ?
C41 C39 C36 157.9(92) . . ?
C33 C39 C36 57.7(42) . . ?
C32 C39 C36 53.7(40) . . ?
C35 C39 C36 104.4(50) . . ?
C37 C38 C35 62.9(100) . . ?
C37 C38 C40 121.9(100) . . ?
C35 C38 C40 170.5(100) . . ?
C37 C38 C31 75.5(100) . . ?
C35 C38 C31 35.8(53) . . ?
C40 C38 C31 150.2(84) . . ?
C38 C37 C35 75.9(100) . . ?
C38 C37 C31 79.8(100) . . ?
C35 C37 C31 35.4(62) . . ?
C38 C37 C40 37.6(100) . . ?
C35 C37 C40 113.1(96) . . ?
C31 C37 C40 113.4(68) . . ?
C32 C36 C43 90.0(53) . . ?
C32 C36 C33 104.1(57) . . ?
C43 C36 C33 121.6(62) . . ?
C32 C36 C42 74.4(69) . . ?
C43 C36 C42 55.6(61) . . ?
C33 C36 C42 74.0(72) . . ?
C32 C36 C39 56.4(44) . . ?
C43 C36 C39 100.8(49) . . ?
C33 C36 C39 51.2(40) . . ?
C42 C36 C39 47.5(59) . . ?
C37 C35 C31 111.7(100) . . ?
C37 C35 C38 41.1(70) . . ?
C31 C35 C38 107.5(95) . . ?
C37 C35 C32 110.3(95) . . ?
C31 C35 C32 60.5(68) . . ?
C38 C35 C32 146.2(86) . . ?
C37 C35 C39 145.4(91) . . ?
C31 C35 C39 33.7(64) . . ?
C38 C35 C39 127.9(80) . . ?
C32 C35 C39 61.1(48) . . ?
C18 C34 C17 114.7(100) . . ?
C39 C33 C33 68.8(75) 2_756 2_756 ?
C39 C33 C39 116.1(75) 2_756 . ?
C33 C33 C39 47.3(51) 2_756 . ?
C39 C33 C36 111.8(79) 2_756 . ?
C33 C33 C36 88.2(79) 2_756 . ?
C39 C33 C36 71.1(53) . . ?
C39 C33 C42 157.2(90) 2_756 . ?
C33 C33 C42 91.3(88) 2_756 . ?
C39 C33 C42 45.1(61) . . ?
C36 C33 C42 54.4(57) . . ?
C31 C32 C35 44.1(55) . . ?
C31 C32 C36 89.1(78) . . ?
C35 C32 C36 132.2(75) . . ?
C31 C32 C39 38.2(52) . . ?
C35 C32 C39 66.1(53) . . ?
C36 C32 C39 69.9(52) . . ?
C31 C32 C42 36.2(65) . . ?
C35 C32 C42 79.9(66) . . ?
C36 C32 C42 55.8(56) . . ?
C39 C32 C42 45.3(54) . . ?
C39 C31 C35 110.3(100) . . ?
C39 C31 C42 80.0(100) . . ?
C35 C31 C42 169.2(100) . . ?
C39 C31 C32 87.0(93) . . ?
C35 C31 C32 75.5(86) . . ?
C42 C31 C32 102.9(100) . . ?
C39 C31 C37 143.1(100) . . ?
C35 C31 C37 32.9(59) . . ?
C42 C31 C37 136.8(100) . . ?
C32 C31 C37 84.1(81) . . ?
C39 C31 C38 131.5(100) . . ?
C35 C31 C38 36.7(57) . . ?
C42 C31 C38 137.4(100) . . ?
C32 C31 C38 105.9(92) . . ?
C37 C31 C38 24.7(43) . . ?
C39 C31 C41 53.2(80) . . ?
C35 C31 C41 96.1(99) . . ?
C42 C31 C41 92.5(100) . . ?
C32 C31 C41 134.2(100) . . ?
C37 C31 C41 113.0(88) . . ?
C38 C31 C41 89.3(80) . . ?
C38 C40 C37 20.5(59) . . ?
C31 C42 C39 43.9(75) . . ?
C31 C42 C43 112.2(100) . . ?
C39 C42 C43 126.0(100) . . ?
C31 C42 C36 87.7(100) . . ?
C39 C42 C36 71.1(81) . . ?
C43 C42 C36 58.7(68) . . ?
C31 C42 C33 91.0(100) . . ?
C39 C42 C33 48.6(59) . . ?
C43 C42 C33 104.4(94) . . ?
C36 C42 C33 51.5(55) . . ?
C31 C42 C32 40.8(77) . . ?
C39 C42 C32 54.0(68) . . ?
C43 C42 C32 77.8(80) . . ?
C36 C42 C32 49.9(53) . . ?
C33 C42 C32 78.7(69) . . ?
C52 C41 C39 110.4(100) . . ?
C52 C41 C31 107.1(100) . . ?
C39 C41 C31 35.1(58) . . ?
C36 C43 C42 65.7(67) . . ?
C54 C53 C51 114.4(51) . . ?
C41 C52 C51 104.9(100) . . ?
C53 C51 C52 110.4(83) . . ?

loop_
_geom_bond_atom_site_label_1
_geom_bond_atom_site_label_2
_geom_bond_distance
_geom_bond_site_symmetry_2
_geom_bond_publ_flag
Re1 Cl1 2.427(4) . ?
Re1 Se4 2.514(2) . ?
Re1 Se2 2.516(2) . ?
Re1 Se3 2.520(2) 2_737 ?
Re1 Se1 2.521(2) . ?
Re1 Os3 2.6209(8) 2_737 ?
Re1 Re3 2.6209(8) 2_737 ?
Re1 Os2 2.6244(8) . ?
Re1 Re2 2.6244(8) . ?
Re1 Os3 2.6249(9) . ?
Re1 Re3 2.6249(9) . ?
Re1 Os2 2.6298(8) 2_737 ?
Re2 Cl2 2.425(4) . ?
Re2 Se2 2.511(2) . ?
Re2 Se3 2.515(2) . ?
Re2 Se4 2.516(2) 2_737 ?
Re2 Se1 2.517(2) . ?
Re2 Os3 2.6165(9) . ?
Re2 Re3 2.6165(9) . ?
Re2 Os1 2.6244(8) . ?
Re2 Os3 2.6297(9) 2_737 ?
Re2 Re3 2.6297(9) 2_737 ?
Re2 Re1 2.6298(8) 2_737 ?
Re3 Cl3 2.427(4) . ?
Re3 Se1 2.506(2) . ?
Re3 Se2 2.509(2) 2_737 ?
Re3 Se4 2.510(2) . ?
Re3 Se3 2.511(2) . ?
Re3 Os2 2.6165(9) . ?
Re3 Os1 2.6209(8) 2_737 ?
Re3 Re1 2.6209(8) 2_737 ?
Re3 Os1 2.6249(9) . ?
Re3 Re2 2.6297(9) 2_737 ?
Os1 Cl1 2.427(4) . ?
Os1 Se4 2.514(2) . ?
Os1 Se2 2.516(2) . ?
Os1 Se3 2.520(2) 2_737 ?
Os1 Se1 2.521(2) . ?
Os1 Os3 2.6209(8) 2_737 ?
Os1 Re3 2.6209(8) 2_737 ?
Os1 Os2 2.6244(8) . ?
Os1 Os3 2.6249(9) . ?
Os1 Os2 2.6298(8) 2_737 ?
Os2 Cl2 2.425(4) . ?
Os2 Se2 2.511(2) . ?
Os2 Se3 2.515(2) . ?
Os2 Se4 2.516(2) 2_737 ?
Os2 Se1 2.517(2) . ?
Os2 Os3 2.6165(9) . ?
Os2 Os3 2.6297(9) 2_737 ?
Os2 Re3 2.6297(9) 2_737 ?
Os2 Re1 2.6298(8) 2_737 ?
Os3 Cl3 2.427(4) . ?
Os3 Se1 2.506(2) . ?
Os3 Se2 2.509(2) 2_737 ?
Os3 Se4 2.510(2) . ?
Os3 Se3 2.511(2) . ?
Os3 Os1 2.6209(8) 2_737 ?
Os3 Re1 2.6209(8) 2_737 ?
Os3 Re2 2.6297(9) 2_737 ?
Se2 Os3 2.509(2) 2_737 ?
Se2 Re3 2.509(2) 2_737 ?
Se3 Os1 2.520(2) 2_737 ?
Se3 Re1 2.520(2) 2_737 ?
Se4 Os2 2.516(2) 2_737 ?
Se4 Re2 2.516(2) 2_737 ?
N1 C1 1.50(2) . ?
N1 C9 1.52(2) . ?
N1 C5 1.54(2) . ?
N1 C13 1.52(2) . ?
C1 C2 1.48(2) . ?
C2 C3 1.50(2) . ?
C3 C4 1.51(3) . ?
C5 C6 1.48(3) . ?
C6 C7 1.48(5) . ?
C6 C8A 1.88(8) . ?
C7 C8A 0.61(8) . ?
C7 C7A 0.93(7) . ?
C7 C8 1.67(6) . ?
C7A C8A 0.86(8) . ?
C7A C8 1.72(7) . ?
C8 C8A 1.09(7) . ?
C9 C10 1.45(3) . ?
C10 C11 1.61(3) . ?
C11 C12 1.50(3) . ?
C13 C14 1.53(3) . ?
C14 C15 1.54(2) . ?
C15 C16 1.46(3) . ?
O1 C17 1.39(4) . ?
O1 C19 1.52(5) . ?
C17 C34 1.21(8) . ?
C17 C18 1.56(7) . ?
C18 C34 0.60(10) . ?
C19 C20 1.41(6) . ?
C39 C31 1.02(10) . ?
C39 C33 1.20(9) 2_756 ?
C39 C42 1.44(17) . ?
C39 C41 1.42(17) . ?
C39 C33 1.53(10) . ?
C39 C32 1.64(11) . ?
C39 C35 1.72(10) . ?
C39 C36 1.85(10) . ?
C38 C37 0.74(12) . ?
C38 C35 1.10(10) . ?
C38 C40 1.30(11) . ?
C38 C31 1.75(14) . ?
C37 C35 1.01(10) . ?
C37 C31 1.72(15) . ?
C37 C40 1.80(13) . ?
C36 C32 1.59(9) . ?
C36 C43 1.61(9) . ?
C36 C33 1.66(10) . ?
C36 C42 1.72(16) . ?
C35 C31 1.07(11) . ?
C35 C32 1.50(10) . ?
C33 C39 1.20(9) 2_756 ?
C33 C33 1.47(14) 2_756 ?
C33 C42 2.03(18) . ?
C32 C31 1.34(12) . ?
C32 C42 2.00(18) . ?
C31 C42 1.22(17) . ?
C31 C41 1.77(20) . ?
C42 C43 1.56(17) . ?
C41 C52 1.25(24) . ?
C54 C53 1.92(11) . ?
C53 C51 1.67(7) . ?
C52 C51 1.80(22) . ?
